data_1518338
loop_
_publ_author_name
'Zubi, Ahmed'
'Wragg, Ashley'
'Turega, Simon'
'Adams, Harry'
'Costa, Paulo J.'
'F\'elix, V\'itor'
'Thomas, Jim A.'

_publ_section_title
;
 Modulating the electron-transfer properties of a mixed-valence system
 through host--guest chemistry
;
_journal_issue 2
_journal_name_full 'Chem. Sci.'
_journal_page_first 1334
_journal_paper_doi 10.1039/C4SC02799J
_journal_volume 6
_journal_year 2015
_chemical_formula_sum 'C36 H54 F18 N15 P3 Ru3 S9'
_chemical_formula_weight 1723.60
_chemical_name_systematic
; 
 ? 
;
_space_group_IT_number 5
_symmetry_cell_setting monoclinic
_symmetry_space_group_name_Hall 'C 2y'
_symmetry_space_group_name_H-M 'C 1 2 1'
_atom_sites_solution_hydrogens geom
_atom_sites_solution_primary direct
_atom_sites_solution_secondary difmap
_audit_creation_method SHELXL-97
_audit_update_record
;
2014-05-20 deposited with the CCDC.
2014-11-26 downloaded from the CCDC.
;
_cell_angle_alpha 90.00
_cell_angle_beta 108.033(4)
_cell_angle_gamma 90.00
_cell_formula_units_Z 4
_cell_length_a 27.5079(16)
_cell_length_b 16.0629(9)
_cell_length_c 14.4082(10)
_cell_measurement_reflns_used 9998
_cell_measurement_temperature 150(2)
_cell_measurement_theta_max 26.58
_cell_measurement_theta_min 2.27
_cell_volume 6053.6(7)
_computing_cell_refinement 'Bruker SAINT'
_computing_data_collection 'Bruker APEX2'
_computing_data_reduction 'Bruker SAINT'
_computing_molecular_graphics 'Bruker SHELXTL'
_computing_publication_material 'Bruker SHELXTL'
_computing_structure_refinement 'SHELXL-97 (Sheldrick, 2008)'
_computing_structure_solution 'SHELXS-97 (Sheldrick, 2008)'
_diffrn_ambient_temperature 150(2)
_diffrn_measured_fraction_theta_full 0.996
_diffrn_measured_fraction_theta_max 0.996
_diffrn_measurement_device_type 'Bruker APEX-II CCD'
_diffrn_measurement_method '\f and \w scans'
_diffrn_radiation_monochromator graphite
_diffrn_radiation_source 'fine-focus sealed tube'
_diffrn_radiation_type MoK\a
_diffrn_radiation_wavelength 0.71073
_diffrn_reflns_av_R_equivalents 0.0963
_diffrn_reflns_av_sigmaI/netI 0.0589
_diffrn_reflns_limit_h_max 35
_diffrn_reflns_limit_h_min -35
_diffrn_reflns_limit_k_max 20
_diffrn_reflns_limit_k_min -20
_diffrn_reflns_limit_l_max 18
_diffrn_reflns_limit_l_min -18
_diffrn_reflns_number 62696
_diffrn_reflns_theta_full 27.50
_diffrn_reflns_theta_max 27.50
_diffrn_reflns_theta_min 1.49
_exptl_absorpt_coefficient_mu 1.229
_exptl_absorpt_correction_T_max 0.7652
_exptl_absorpt_correction_T_min 0.6944
_exptl_absorpt_correction_type multi-scan
_exptl_absorpt_process_details sadabs
_exptl_crystal_colour brown
_exptl_crystal_density_diffrn 1.891
_exptl_crystal_density_method 'not measured'
_exptl_crystal_description block
_exptl_crystal_F_000 3432
_exptl_crystal_size_max 0.32
_exptl_crystal_size_mid 0.28
_exptl_crystal_size_min 0.23
_refine_diff_density_max 1.891
_refine_diff_density_min -1.964
_refine_diff_density_rms 0.245
_refine_ls_abs_structure_details 'Flack H D (1983), Acta Cryst. A39, 876-881'
_refine_ls_extinction_method none
_refine_ls_goodness_of_fit_ref 1.071
_refine_ls_hydrogen_treatment constr
_refine_ls_matrix_type full
_refine_ls_number_parameters 791
_refine_ls_number_reflns 7169
_refine_ls_number_restraints 12
_refine_ls_restrained_S_all 1.070
_refine_ls_R_factor_all 0.0719
_refine_ls_R_factor_gt 0.0565
_refine_ls_shift/su_max 0.001
_refine_ls_shift/su_mean 0.000
_refine_ls_structure_factor_coef Fsqd
_refine_ls_weighting_details 'calc w=1/[\s^2^(Fo^2^)+(0.1079P)^2^+17.9002P] where P=(Fo^2^+2Fc^2^)/3'
_refine_ls_weighting_scheme calc
_refine_ls_wR_factor_gt 0.1470
_refine_ls_wR_factor_ref 0.1629
_reflns_number_gt 6071
_reflns_number_total 7169
_reflns_threshold_expression >2sigma(I)
_cod_data_source_file c4sc02799j2.cif
_cod_data_source_block iaj602c2
_cod_depositor_comments
;
The following automatic conversions were performed:

'_symmetry_cell_setting' value 'Monoclinic' changed to 'monoclinic'
according to
/usr/data/users/saulius/crontab/automatic-downloads/rss-feeds/RSC/lib/dictionaries/cif_core.dic
dictionary named 'cif_core.dic' version 2.4.2 from 2011-04-26.

Automatic conversion script
Id: cif_fix_values 2935 2014-11-11 08:27:57Z andrius 

 Adding full bibliography for 1518338.cif.
;
_cod_original_cell_volume 6053.6(6)
_cod_original_sg_symbol_H-M C2
_cod_database_code 1518338

loop_
_symmetry_equiv_pos_as_xyz
'x, y, z'
'-x, y, -z'
'x+1/2, y+1/2, z'
'-x+1/2, y+1/2, -z'

loop_
_atom_site_label
_atom_site_type_symbol
_atom_site_fract_x
_atom_site_fract_y
_atom_site_fract_z
_atom_site_U_iso_or_equiv
_atom_site_adp_type
_atom_site_occupancy
_atom_site_symmetry_multiplicity
_atom_site_calc_flag
_atom_site_refinement_flags
_atom_site_disorder_assembly
_atom_site_disorder_group
Ru1 Ru 0.65985(3) 0.67034(6) 0.18400(6) 0.02211(19) Uani 1 1 d . . .
Ru2 Ru 0.61655(3) 0.32436(6) 0.19762(6) 0.02215(19) Uani 1 1 d . . .
Ru3 Ru 0.81386(3) 0.42634(6) 0.19122(6) 0.02170(19) Uani 1 1 d . . .
S1 S 0.64593(11) 0.21529(17) 0.3023(2) 0.0286(6) Uani 1 1 d . . .
S2 S 0.53476(10) 0.27679(17) 0.1716(2) 0.0281(6) Uani 1 1 d . . .
S3 S 0.60825(10) 0.39880(17) 0.3277(2) 0.0263(6) Uani 1 1 d . . .
S4 S 0.61302(11) 0.71671(17) 0.2806(2) 0.0282(6) Uani 1 1 d . . .
S5 S 0.73154(10) 0.68020(17) 0.3178(2) 0.0258(5) Uani 1 1 d . . .
S6 S 0.67228(10) 0.80595(16) 0.1488(2) 0.0268(6) Uani 1 1 d . . .
S7 S 0.81462(10) 0.34686(17) 0.3250(2) 0.0257(5) Uani 1 1 d . . .
S8 S 0.86894(10) 0.33193(17) 0.1602(2) 0.0261(5) Uani 1 1 d . . .
S9 S 0.88299(10) 0.49719(18) 0.2906(2) 0.0274(6) Uani 1 1 d . . .
N1 N 0.7595(3) 0.5214(5) 0.2046(6) 0.0217(18) Uani 1 1 d . . .
H1 H 0.7499 0.5296 0.2568 0.026 Uiso 1 1 calc R . .
N2 N 0.7043(3) 0.6261(5) 0.0941(6) 0.0188(17) Uani 1 1 d . . .
N3 N 0.7167(4) 0.6486(6) -0.0639(7) 0.027(2) Uani 1 1 d . . .
N4 N 0.7896(4) 0.5630(6) -0.0809(7) 0.0259(19) Uani 1 1 d . . .
N5 N 0.8087(3) 0.4982(6) 0.0624(7) 0.0241(18) Uani 1 1 d . . .
N6 N 0.6938(3) 0.3604(6) 0.2065(6) 0.0235(18) Uani 1 1 d . . .
H6 H 0.7148 0.3854 0.2576 0.028 Uiso 1 1 calc R . .
N7 N 0.7476(3) 0.3611(6) 0.0995(6) 0.0219(18) Uani 1 1 d . . .
N8 N 0.7141(4) 0.2923(6) -0.0592(7) 0.030(2) Uani 1 1 d . . .
N9 N 0.6313(3) 0.2222(6) -0.0736(7) 0.0261(19) Uani 1 1 d . . .
N10 N 0.6248(3) 0.2607(5) 0.0715(7) 0.0259(19) Uani 1 1 d . . .
N11 N 0.6431(3) 0.5412(6) 0.2023(6) 0.0227(18) Uani 1 1 d . . .
H11 H 0.6572 0.5127 0.2560 0.027 Uiso 1 1 calc R . .
N12 N 0.5918(3) 0.4288(6) 0.1003(6) 0.0239(18) Uani 1 1 d . . .
N13 N 0.5376(4) 0.4677(6) -0.0648(6) 0.0265(19) Uani 1 1 d . . .
N14 N 0.5400(4) 0.6198(6) -0.0901(7) 0.030(2) Uani 1 1 d . . .
N15 N 0.5952(3) 0.6534(5) 0.0580(7) 0.0258(19) Uani 1 1 d . . .
C1 C 0.5876(5) 0.1559(7) 0.3057(9) 0.036(3) Uani 1 1 d . . .
H1C H 0.5957 0.0958 0.3145 0.044 Uiso 1 1 calc R . .
H1D H 0.5768 0.1750 0.3616 0.044 Uiso 1 1 calc R . .
C2 C 0.5451(5) 0.1690(7) 0.2130(9) 0.034(3) Uani 1 1 d . . .
H2A H 0.5131 0.1476 0.2218 0.041 Uiso 1 1 calc R . .
H2B H 0.5522 0.1354 0.1610 0.041 Uiso 1 1 calc R . .
C3 C 0.5108(4) 0.3261(8) 0.2634(9) 0.031(2) Uani 1 1 d . . .
H3A H 0.4738 0.3372 0.2348 0.038 Uiso 1 1 calc R . .
H3B H 0.5155 0.2877 0.3192 0.038 Uiso 1 1 calc R . .
C4 C 0.5386(4) 0.4071(7) 0.2993(9) 0.033(3) Uani 1 1 d . . .
H4A H 0.5306 0.4252 0.3587 0.039 Uiso 1 1 calc R . .
H4B H 0.5257 0.4504 0.2488 0.039 Uiso 1 1 calc R . .
C5 C 0.6237(5) 0.3268(8) 0.4325(8) 0.034(3) Uani 1 1 d . . .
H5A H 0.6368 0.3586 0.4940 0.041 Uiso 1 1 calc R . .
H5B H 0.5924 0.2969 0.4337 0.041 Uiso 1 1 calc R . .
C6 C 0.6636(5) 0.2648(8) 0.4243(8) 0.033(3) Uani 1 1 d . . .
H6C H 0.6677 0.2212 0.4747 0.040 Uiso 1 1 calc R . .
H6D H 0.6969 0.2935 0.4368 0.040 Uiso 1 1 calc R . .
C7 C 0.6560(5) 0.6981(7) 0.4056(8) 0.031(2) Uani 1 1 d . . .
H7A H 0.6433 0.7295 0.4525 0.038 Uiso 1 1 calc R . .
H7B H 0.6555 0.6381 0.4212 0.038 Uiso 1 1 calc R . .
C8 C 0.7095(5) 0.7241(7) 0.4166(9) 0.030(2) Uani 1 1 d . . .
H8A H 0.7323 0.7049 0.4805 0.036 Uiso 1 1 calc R . .
H8B H 0.7113 0.7856 0.4151 0.036 Uiso 1 1 calc R . .
C9 C 0.7659(4) 0.7689(7) 0.2867(8) 0.026(2) Uani 1 1 d . . .
H9A H 0.7923 0.7883 0.3466 0.031 Uiso 1 1 calc R . .
H9B H 0.7836 0.7501 0.2402 0.031 Uiso 1 1 calc R . .
C10 C 0.7310(4) 0.8417(7) 0.2417(9) 0.030(2) Uani 1 1 d . . .
H10A H 0.7495 0.8807 0.2114 0.036 Uiso 1 1 calc R . .
H10B H 0.7218 0.8720 0.2937 0.036 Uiso 1 1 calc R . .
C11 C 0.6232(4) 0.8633(7) 0.1835(10) 0.033(3) Uani 1 1 d . . .
H11C H 0.6328 0.9229 0.1916 0.039 Uiso 1 1 calc R . .
H11D H 0.5904 0.8590 0.1302 0.039 Uiso 1 1 calc R . .
C12 C 0.6157(4) 0.8311(8) 0.2780(9) 0.032(2) Uani 1 1 d . . .
H12A H 0.5836 0.8542 0.2847 0.038 Uiso 1 1 calc R . .
H12B H 0.6443 0.8508 0.3342 0.038 Uiso 1 1 calc R . .
C13 C 0.8339(4) 0.2443(7) 0.2924(8) 0.028(2) Uani 1 1 d . . .
H13A H 0.8435 0.2086 0.3513 0.034 Uiso 1 1 calc R . .
H13B H 0.8042 0.2181 0.2437 0.034 Uiso 1 1 calc R . .
C14 C 0.8789(4) 0.2477(7) 0.2503(9) 0.032(3) Uani 1 1 d . . .
H14A H 0.8817 0.1939 0.2189 0.039 Uiso 1 1 calc R . .
H14B H 0.9111 0.2573 0.3036 0.039 Uiso 1 1 calc R . .
C15 C 0.9302(4) 0.3865(9) 0.1987(9) 0.036(3) Uani 1 1 d . . .
H15A H 0.9578 0.3447 0.2080 0.043 Uiso 1 1 calc R . .
H15B H 0.9318 0.4235 0.1447 0.043 Uiso 1 1 calc R . .
C16 C 0.9415(5) 0.4375(9) 0.2895(11) 0.043(3) Uani 1 1 d . . .
H16A H 0.9697 0.4767 0.2927 0.052 Uiso 1 1 calc R . .
H16B H 0.9524 0.4006 0.3473 0.052 Uiso 1 1 calc R . .
C17 C 0.8831(5) 0.4715(8) 0.4124(9) 0.037(3) Uani 1 1 d . . .
H17A H 0.9167 0.4862 0.4592 0.045 Uiso 1 1 calc R . .
H17B H 0.8567 0.5051 0.4288 0.045 Uiso 1 1 calc R . .
C18 C 0.8725(5) 0.3792(8) 0.4234(9) 0.034(3) Uani 1 1 d . . .
H18A H 0.8675 0.3694 0.4877 0.041 Uiso 1 1 calc R . .
H18B H 0.9021 0.3457 0.4202 0.041 Uiso 1 1 calc R . .
C19 C 0.7426(4) 0.5660(6) 0.1204(7) 0.021(2) Uani 1 1 d . . .
C20 C 0.6944(4) 0.6608(7) 0.0032(8) 0.027(2) Uani 1 1 d . . .
H20 H 0.6671 0.6997 -0.0139 0.032 Uiso 1 1 calc R . .
C21 C 0.7551(4) 0.5918(6) -0.0338(8) 0.023(2) Uani 1 1 d . . .
C22 C 0.8211(4) 0.5078(7) -0.0178(8) 0.028(2) Uani 1 1 d . . .
H22 H 0.8488 0.4798 -0.0306 0.033 Uiso 1 1 calc R . .
C23 C 0.7685(4) 0.5532(6) 0.0542(9) 0.026(2) Uani 1 1 d . . .
C24 C 0.7485(4) 0.3347(7) 0.0099(8) 0.026(2) Uani 1 1 d . . .
H24 H 0.7787 0.3490 -0.0054 0.032 Uiso 1 1 calc R . .
C25 C 0.6742(4) 0.2695(7) -0.0273(8) 0.026(2) Uani 1 1 d . . .
C26 C 0.6036(4) 0.2205(7) -0.0119(8) 0.028(2) Uani 1 1 d . . .
H26 H 0.5716 0.1928 -0.0265 0.034 Uiso 1 1 calc R . .
C27 C 0.6693(4) 0.2919(6) 0.0584(8) 0.023(2) Uani 1 1 d . . .
C28 C 0.7061(4) 0.3412(7) 0.1288(8) 0.026(2) Uani 1 1 d . . .
C29 C 0.6091(4) 0.5095(6) 0.1232(8) 0.022(2) Uani 1 1 d . . .
C30 C 0.5584(4) 0.4150(6) 0.0089(8) 0.026(2) Uani 1 1 d . . .
H30 H 0.5483 0.3586 -0.0044 0.031 Uiso 1 1 calc R . .
C31 C 0.5535(4) 0.5457(7) -0.0366(8) 0.027(2) Uani 1 1 d . . .
C32 C 0.5664(4) 0.6817(7) -0.0291(8) 0.027(2) Uani 1 1 d . . .
H32 H 0.5644 0.7388 -0.0470 0.032 Uiso 1 1 calc R . .
C33 C 0.5854(4) 0.5685(7) 0.0497(9) 0.027(2) Uani 1 1 d . . .
C34 C 0.5092(5) 0.6271(8) -0.1904(8) 0.033(3) Uani 1 1 d . . .
H34A H 0.4992 0.6854 -0.2050 0.050 Uiso 1 1 calc R . .
H34B H 0.4785 0.5926 -0.2020 0.050 Uiso 1 1 calc R . .
H34C H 0.5289 0.6084 -0.2327 0.050 Uiso 1 1 calc R . .
C35 C 0.6182(5) 0.1878(8) -0.1716(9) 0.035(3) Uani 1 1 d . . .
H35A H 0.5855 0.1583 -0.1866 0.052 Uiso 1 1 calc R . .
H35B H 0.6449 0.1490 -0.1756 0.052 Uiso 1 1 calc R . .
H35C H 0.6153 0.2330 -0.2187 0.052 Uiso 1 1 calc R . .
C36 C 0.7898(6) 0.5874(8) -0.1779(9) 0.040(3) Uani 1 1 d . . .
H36A H 0.8220 0.5701 -0.1876 0.060 Uiso 1 1 calc R . .
H36B H 0.7863 0.6480 -0.1845 0.060 Uiso 1 1 calc R . .
H36C H 0.7611 0.5606 -0.2269 0.060 Uiso 1 1 calc R . .
P1 P 0.1308(2) 0.9687(4) 0.7676(5) 0.0357(14) Uani 0.50 1 d P . .
P2 P 0.74027(14) 0.0020(2) 0.4671(2) 0.0387(8) Uani 1 1 d . . .
P3 P 0.5000 0.9829(3) 0.0000 0.0330(9) Uani 1 2 d S . .
P4 P 0.5000 0.1504(3) 0.5000 0.0355(10) Uani 1 2 d S . .
P5 P 1.0000 0.2041(3) 0.5000 0.0623(18) Uani 1 2 d SD . .
F1 F 0.1890(5) 0.9663(11) 0.8297(14) 0.052(4) Uani 0.50 1 d P A .
F2 F 0.1407(8) 1.0395(11) 0.6978(13) 0.060(5) Uani 0.50 1 d P A .
F3 F 0.0699(11) 0.975(2) 0.727(2) 0.037(5) Uiso 0.25 1 d PU A 1
F3' F 0.0713(10) 0.9715(19) 0.689(2) 0.032(5) Uiso 0.25 1 d PU A 2
F4 F 0.1215(12) 0.898(2) 0.846(2) 0.034(5) Uiso 0.25 1 d PU A 1
F4' F 0.1156(12) 0.893(2) 0.813(2) 0.035(6) Uiso 0.25 1 d PU A 2
F5 F 0.1215(10) 1.0326(17) 0.851(2) 0.024(5) Uiso 0.25 1 d PU A 1
F5' F 0.1217(11) 1.0475(19) 0.819(2) 0.031(5) Uiso 0.25 1 d PU A 2
F6 F 0.1382(7) 0.8983(13) 0.6927(12) 0.060(5) Uani 0.50 1 d P A .
F7 F 0.7026(3) 0.0671(5) 0.4944(6) 0.0466(19) Uani 1 1 d . . .
F8 F 0.6993(3) -0.0063(5) 0.3602(5) 0.0458(19) Uani 1 1 d . . .
F9 F 0.7121(5) -0.0733(6) 0.5030(7) 0.070(3) Uani 1 1 d . . .
F10 F 0.7768(3) -0.0630(6) 0.4367(7) 0.063(3) Uani 1 1 d . . .
F11 F 0.7807(4) 0.0113(7) 0.5735(7) 0.082(4) Uani 1 1 d . . .
F12 F 0.7673(4) 0.0768(6) 0.4289(8) 0.069(3) Uani 1 1 d . . .
F13 F 0.5000 0.8836(8) 0.0000 0.066(4) Uani 1 2 d S . .
F14 F 0.5177(3) 0.9821(5) 0.1166(5) 0.0447(18) Uani 1 1 d . . .
F15 F 0.5589(3) 0.9853(7) 0.0053(7) 0.063(3) Uani 1 1 d . . .
F16 F 0.5000 1.0845(7) 0.0000 0.066(4) Uani 1 2 d S . .
F17 F 0.4400(3) 0.1504(6) 0.4854(6) 0.051(2) Uani 1 1 d . . .
F18 F 0.5000 0.0505(7) 0.5000 0.056(3) Uani 1 2 d S . .
F19 F 0.4880(3) 0.1509(6) 0.3832(6) 0.058(2) Uani 1 1 d . . .
F20 F 1.0163(10) 0.1469(15) 0.5967(13) 0.068(5) Uiso 0.460(19) 1 d PDU B 1
F20' F 0.9960(9) 0.1272(10) 0.5692(14) 0.066(5) Uiso 0.540(19) 1 d PDU B 2
F21 F 0.9384(4) 0.2047(7) 0.4768(8) 0.076(3) Uani 1 1 d . B .
F22 F 0.5000 0.2492(7) 0.5000 0.066(4) Uani 1 2 d S . .
F23 F 0.9901(8) 0.2959(8) 0.4524(16) 0.066(5) Uiso 0.460(19) 1 d PDU . 1
F23' F 0.9979(7) 0.2594(12) 0.4053(11) 0.068(5) Uiso 0.540(19) 1 d PDU B 2

loop_
_atom_site_aniso_label
_atom_site_aniso_U_11
_atom_site_aniso_U_22
_atom_site_aniso_U_33
_atom_site_aniso_U_23
_atom_site_aniso_U_13
_atom_site_aniso_U_12
Ru1 0.0269(4) 0.0099(3) 0.0278(4) -0.0011(3) 0.0061(3) -0.0012(3)
Ru2 0.0246(4) 0.0115(4) 0.0289(4) 0.0003(3) 0.0061(3) -0.0015(3)
Ru3 0.0246(4) 0.0118(4) 0.0267(4) 0.0006(3) 0.0050(3) 0.0001(3)
S1 0.0341(14) 0.0160(12) 0.0358(15) 0.0037(11) 0.0108(12) 0.0033(10)
S2 0.0290(13) 0.0174(12) 0.0364(15) -0.0015(11) 0.0079(11) -0.0047(10)
S3 0.0302(13) 0.0166(12) 0.0304(14) 0.0010(10) 0.0070(11) -0.0001(10)
S4 0.0338(14) 0.0171(13) 0.0348(15) -0.0039(11) 0.0122(12) -0.0034(10)
S5 0.0328(13) 0.0139(12) 0.0296(13) -0.0014(10) 0.0079(11) -0.0010(10)
S6 0.0328(13) 0.0116(12) 0.0333(15) 0.0016(10) 0.0066(11) -0.0006(9)
S7 0.0288(12) 0.0174(12) 0.0281(14) 0.0005(10) 0.0048(10) -0.0005(10)
S8 0.0270(12) 0.0161(12) 0.0343(14) 0.0008(11) 0.0082(10) 0.0020(10)
S9 0.0282(13) 0.0206(13) 0.0300(14) -0.0006(11) 0.0039(11) -0.0040(10)
N1 0.030(4) 0.011(4) 0.025(4) -0.004(3) 0.009(4) -0.002(3)
N2 0.023(4) 0.005(3) 0.027(4) 0.001(3) 0.006(3) 0.003(3)
N3 0.031(5) 0.024(5) 0.026(5) 0.003(4) 0.009(4) 0.003(4)
N4 0.035(5) 0.016(4) 0.027(5) -0.003(4) 0.012(4) 0.005(4)
N5 0.022(4) 0.014(4) 0.034(5) 0.000(4) 0.006(4) -0.002(3)
N6 0.030(4) 0.021(4) 0.017(4) 0.002(3) 0.002(3) 0.000(4)
N7 0.034(5) 0.016(4) 0.019(4) 0.005(3) 0.013(4) 0.002(4)
N8 0.028(5) 0.025(5) 0.033(5) -0.003(4) 0.006(4) -0.002(4)
N9 0.017(4) 0.026(5) 0.030(5) -0.006(4) 0.000(3) 0.005(3)
N10 0.026(4) 0.009(4) 0.038(5) 0.002(4) 0.001(4) 0.001(3)
N11 0.027(4) 0.016(4) 0.021(4) 0.001(3) 0.002(3) -0.002(3)
N12 0.026(4) 0.010(4) 0.032(5) 0.002(4) 0.004(4) -0.003(3)
N13 0.032(5) 0.023(5) 0.020(4) 0.000(4) 0.001(4) -0.003(4)
N14 0.035(5) 0.019(5) 0.033(5) 0.008(4) 0.009(4) -0.002(4)
N15 0.030(4) 0.010(4) 0.035(5) 0.003(3) 0.007(4) -0.004(3)
C1 0.049(7) 0.014(5) 0.045(7) 0.002(5) 0.013(6) -0.009(5)
C2 0.043(6) 0.010(5) 0.047(7) -0.010(5) 0.011(5) -0.003(5)
C3 0.036(5) 0.021(5) 0.037(6) 0.005(5) 0.012(5) 0.001(5)
C4 0.031(5) 0.019(6) 0.046(7) -0.001(5) 0.009(5) -0.001(4)
C5 0.051(7) 0.025(6) 0.027(6) 0.008(5) 0.013(5) 0.008(5)
C6 0.042(6) 0.035(7) 0.018(5) 0.006(5) 0.004(5) 0.014(5)
C7 0.048(7) 0.017(5) 0.029(6) 0.001(4) 0.011(5) -0.007(5)
C8 0.044(6) 0.013(5) 0.035(6) -0.002(4) 0.015(5) -0.002(5)
C9 0.025(5) 0.023(5) 0.028(6) -0.005(4) 0.005(4) -0.001(4)
C10 0.032(5) 0.020(6) 0.037(6) -0.005(5) 0.008(5) -0.006(4)
C11 0.029(5) 0.014(5) 0.055(8) -0.002(5) 0.013(5) -0.003(4)
C12 0.032(5) 0.023(6) 0.042(7) -0.016(5) 0.013(5) -0.005(5)
C13 0.040(6) 0.014(5) 0.030(6) 0.003(4) 0.011(5) 0.004(4)
C14 0.036(6) 0.018(5) 0.040(7) 0.010(5) 0.009(5) 0.006(4)
C15 0.031(6) 0.039(7) 0.040(7) -0.003(6) 0.015(5) -0.007(5)
C16 0.031(6) 0.035(7) 0.060(9) 0.000(6) 0.008(6) 0.003(5)
C17 0.042(7) 0.027(6) 0.036(7) -0.003(5) 0.001(5) -0.001(5)
C18 0.036(6) 0.025(6) 0.029(6) 0.000(5) -0.009(5) -0.006(5)
C19 0.023(5) 0.009(4) 0.026(5) -0.007(4) 0.002(4) -0.001(4)
C20 0.025(5) 0.021(5) 0.031(6) 0.004(5) 0.003(4) -0.006(4)
C21 0.030(5) 0.012(4) 0.026(5) 0.001(4) 0.008(4) -0.001(4)
C22 0.035(6) 0.019(5) 0.026(6) 0.006(4) 0.006(5) 0.007(4)
C23 0.020(5) 0.010(5) 0.042(6) 0.002(4) 0.002(4) 0.002(4)
C24 0.032(5) 0.019(5) 0.028(5) -0.001(4) 0.010(4) 0.008(4)
C25 0.033(5) 0.020(5) 0.025(5) -0.006(4) 0.007(4) 0.005(4)
C26 0.027(5) 0.016(5) 0.038(6) -0.002(5) 0.005(5) 0.003(4)
C27 0.027(5) 0.007(4) 0.029(6) 0.001(4) 0.001(4) 0.003(4)
C28 0.026(5) 0.018(5) 0.024(5) 0.004(4) -0.005(4) 0.001(4)
C29 0.033(5) 0.007(4) 0.028(5) 0.002(4) 0.012(4) 0.001(4)
C30 0.027(5) 0.009(5) 0.039(6) 0.005(4) 0.008(4) 0.000(4)
C31 0.031(5) 0.014(5) 0.033(6) 0.008(4) 0.003(5) -0.001(4)
C32 0.030(5) 0.010(5) 0.035(6) 0.003(4) 0.003(4) -0.002(4)
C33 0.023(5) 0.012(5) 0.040(6) 0.001(5) 0.004(4) 0.001(4)
C34 0.039(6) 0.025(6) 0.030(6) 0.008(5) 0.003(5) -0.006(5)
C35 0.036(6) 0.022(6) 0.042(7) -0.012(5) 0.006(5) 0.010(5)
C36 0.069(9) 0.015(6) 0.039(7) 0.004(5) 0.022(6) 0.007(5)
P1 0.029(3) 0.018(3) 0.061(4) 0.005(3) 0.015(3) 0.002(2)
P2 0.0532(19) 0.0203(15) 0.0383(18) -0.0062(13) 0.0077(15) 0.0014(14)
P3 0.033(2) 0.024(2) 0.040(2) 0.000 0.0072(18) 0.000
P4 0.047(3) 0.023(2) 0.041(3) 0.000 0.019(2) 0.000
P5 0.071(4) 0.032(3) 0.054(3) 0.000 -0.024(3) 0.000
F1 0.030(7) 0.038(9) 0.080(12) -0.002(8) 0.007(7) -0.011(6)
F2 0.085(13) 0.044(10) 0.062(11) 0.029(9) 0.041(10) 0.021(9)
F6 0.071(11) 0.069(13) 0.044(9) -0.014(9) 0.024(8) 0.015(10)
F7 0.063(5) 0.031(4) 0.046(4) -0.003(4) 0.017(4) 0.009(4)
F8 0.063(5) 0.031(4) 0.038(4) -0.004(3) 0.008(4) 0.009(4)
F9 0.125(8) 0.020(4) 0.077(6) 0.005(5) 0.048(6) 0.000(5)
F10 0.046(4) 0.054(6) 0.077(6) -0.030(5) 0.003(4) 0.012(4)
F11 0.088(7) 0.067(7) 0.058(6) -0.035(5) -0.024(5) 0.041(6)
F12 0.078(6) 0.037(5) 0.103(8) -0.030(5) 0.046(6) -0.024(5)
F13 0.099(10) 0.024(6) 0.058(8) 0.000 -0.001(7) 0.000
F14 0.049(4) 0.034(4) 0.044(4) 0.000(3) 0.005(3) -0.007(3)
F15 0.050(5) 0.082(7) 0.055(5) 0.006(5) 0.013(4) -0.011(5)
F16 0.101(10) 0.016(5) 0.062(8) 0.000 -0.004(7) 0.000
F17 0.049(5) 0.053(6) 0.050(5) 0.010(4) 0.015(4) 0.010(4)
F18 0.044(6) 0.021(5) 0.096(10) 0.000 0.012(6) 0.000
F19 0.055(5) 0.070(7) 0.049(5) -0.002(4) 0.017(4) -0.010(4)
F21 0.072(6) 0.053(6) 0.073(6) 0.011(5) -0.023(5) -0.011(5)
F22 0.091(10) 0.022(6) 0.069(9) 0.000 0.001(7) 0.000

loop_
_atom_type_symbol
_atom_type_description
_atom_type_scat_dispersion_real
_atom_type_scat_dispersion_imag
_atom_type_scat_source
C C 0.0033 0.0000 'International Tables Vol C Tables 4.2.6.8 and 6.1.1.4'
H H 0.0000 0.0000 'International Tables Vol C Tables 4.2.6.8 and 6.1.1.4'
N N 0.0061 0.0000 'International Tables Vol C Tables 4.2.6.8 and 6.1.1.4'
F F 0.0171 0.0000 'International Tables Vol C Tables 4.2.6.8 and 6.1.1.4'
P P 0.1023 0.0000 'International Tables Vol C Tables 4.2.6.8 and 6.1.1.4'
Ru Ru -1.2594 0.0000 'International Tables Vol C Tables 4.2.6.8 and 6.1.1.4'
S S 0.1246 0.0000 'International Tables Vol C Tables 4.2.6.8 and 6.1.1.4'

loop_
_geom_angle_atom_site_label_1
_geom_angle_atom_site_label_2
_geom_angle_atom_site_label_3
_geom_angle
_geom_angle_site_symmetry_1
_geom_angle_site_symmetry_3
N15 Ru1 N11 80.1(3) . .
N15 Ru1 N2 85.8(3) . .
N11 Ru1 N2 86.5(3) . .
N15 Ru1 S6 94.3(2) . .
N11 Ru1 S6 174.2(2) . .
N2 Ru1 S6 91.7(2) . .
N15 Ru1 S4 94.6(3) . .
N11 Ru1 S4 93.3(2) . .
N2 Ru1 S4 179.5(2) . .
S6 Ru1 S4 88.61(10) . .
N15 Ru1 S5 176.2(3) . .
N11 Ru1 S5 97.1(2) . .
N2 Ru1 S5 91.6(2) . .
S6 Ru1 S5 88.39(10) . .
S4 Ru1 S5 88.05(10) . .
N12 Ru2 N10 85.1(3) . .
N12 Ru2 N6 86.4(3) . .
N10 Ru2 N6 79.6(3) . .
N12 Ru2 S1 177.8(2) . .
N10 Ru2 S1 94.9(2) . .
N6 Ru2 S1 91.5(2) . .
N12 Ru2 S3 92.0(3) . .
N10 Ru2 S3 176.9(2) . .
N6 Ru2 S3 99.0(2) . .
S1 Ru2 S3 87.96(10) . .
N12 Ru2 S2 93.3(2) . .
N10 Ru2 S2 93.3(2) . .
N6 Ru2 S2 172.9(3) . .
S1 Ru2 S2 88.92(10) . .
S3 Ru2 S2 88.07(10) . .
N5 Ru3 N7 85.1(3) . .
N5 Ru3 N1 80.6(3) . .
N7 Ru3 N1 85.5(3) . .
N5 Ru3 S8 93.3(3) . .
N7 Ru3 S8 92.5(2) . .
N1 Ru3 S8 173.8(2) . .
N5 Ru3 S9 95.3(2) . .
N7 Ru3 S9 178.6(2) . .
N1 Ru3 S9 93.2(2) . .
S8 Ru3 S9 88.83(10) . .
N5 Ru3 S7 176.7(2) . .
N7 Ru3 S7 91.7(2) . .
N1 Ru3 S7 98.2(2) . .
S8 Ru3 S7 87.77(10) . .
S9 Ru3 S7 87.81(10) . .
C6 S1 C1 99.7(6) . .
C6 S1 Ru2 103.4(4) . .
C1 S1 Ru2 106.0(4) . .
C2 S2 C3 103.3(6) . .
C2 S2 Ru2 102.5(4) . .
C3 S2 Ru2 107.0(4) . .
C4 S3 C5 100.8(6) . .
C4 S3 Ru2 102.5(4) . .
C5 S3 Ru2 106.6(4) . .
C12 S4 C7 99.4(5) . .
C12 S4 Ru1 106.1(4) . .
C7 S4 Ru1 103.3(4) . .
C9 S5 C8 102.0(5) . .
C9 S5 Ru1 102.8(4) . .
C8 S5 Ru1 105.7(4) . .
C11 S6 C10 101.6(5) . .
C11 S6 Ru1 104.2(4) . .
C10 S6 Ru1 107.1(4) . .
C13 S7 C18 101.6(6) . .
C13 S7 Ru3 102.2(4) . .
C18 S7 Ru3 105.6(4) . .
C15 S8 C14 102.6(6) . .
C15 S8 Ru3 103.2(4) . .
C14 S8 Ru3 108.3(4) . .
C17 S9 C16 98.5(6) . .
C17 S9 Ru3 104.2(4) . .
C16 S9 Ru3 106.7(4) . .
C19 N1 Ru3 110.0(6) . .
C19 N1 H1 125.0 . .
Ru3 N1 H1 125.0 . .
C20 N2 C19 116.8(9) . .
C20 N2 Ru1 117.3(7) . .
C19 N2 Ru1 125.9(7) . .
C20 N3 C21 111.1(9) . .
C22 N4 C21 106.0(9) . .
C22 N4 C36 128.6(10) . .
C21 N4 C36 125.4(9) . .
C22 N5 C23 105.5(9) . .
C22 N5 Ru3 149.0(8) . .
C23 N5 Ru3 104.7(7) . .
C28 N6 Ru2 113.4(7) . .
C28 N6 H6 123.3 . .
Ru2 N6 H6 123.3 . .
C24 N7 C28 118.6(9) . .
C24 N7 Ru3 118.0(7) . .
C28 N7 Ru3 123.3(7) . .
C24 N8 C25 110.2(9) . .
C26 N9 C25 105.4(9) . .
C26 N9 C35 128.1(10) . .
C25 N9 C35 126.4(10) . .
C26 N10 C27 102.1(9) . .
C26 N10 Ru2 149.5(8) . .
C27 N10 Ru2 105.7(7) . .
C29 N11 Ru1 112.6(7) . .
C29 N11 H11 123.7 . .
Ru1 N11 H11 123.7 . .
C30 N12 C29 117.3(9) . .
C30 N12 Ru2 118.8(7) . .
C29 N12 Ru2 123.8(7) . .
C30 N13 C31 109.2(9) . .
C32 N14 C31 105.2(9) . .
C32 N14 C34 127.9(10) . .
C31 N14 C34 126.6(10) . .
C32 N15 C33 102.1(9) . .
C32 N15 Ru1 148.4(7) . .
C33 N15 Ru1 106.7(7) . .
C2 C1 S1 110.1(8) . .
C2 C1 H1C 109.6 . .
S1 C1 H1C 109.6 . .
C2 C1 H1D 109.6 . .
S1 C1 H1D 109.6 . .
H1C C1 H1D 108.2 . .
C1 C2 S2 115.2(8) . .
C1 C2 H2A 108.5 . .
S2 C2 H2A 108.5 . .
C1 C2 H2B 108.5 . .
S2 C2 H2B 108.5 . .
H2A C2 H2B 107.5 . .
C4 C3 S2 111.2(8) . .
C4 C3 H3A 109.4 . .
S2 C3 H3A 109.4 . .
C4 C3 H3B 109.4 . .
S2 C3 H3B 109.4 . .
H3A C3 H3B 108.0 . .
C3 C4 S3 113.3(8) . .
C3 C4 H4A 108.9 . .
S3 C4 H4A 108.9 . .
C3 C4 H4B 108.9 . .
S3 C4 H4B 108.9 . .
H4A C4 H4B 107.7 . .
C6 C5 S3 109.8(8) . .
C6 C5 H5A 109.7 . .
S3 C5 H5A 109.7 . .
C6 C5 H5B 109.7 . .
S3 C5 H5B 109.7 . .
H5A C5 H5B 108.2 . .
C5 C6 S1 111.9(8) . .
C5 C6 H6C 109.2 . .
S1 C6 H6C 109.2 . .
C5 C6 H6D 109.2 . .
S1 C6 H6D 109.2 . .
H6C C6 H6D 107.9 . .
C8 C7 S4 111.8(8) . .
C8 C7 H7A 109.3 . .
S4 C7 H7A 109.3 . .
C8 C7 H7B 109.3 . .
S4 C7 H7B 109.3 . .
H7A C7 H7B 107.9 . .
C7 C8 S5 111.1(8) . .
C7 C8 H8A 109.4 . .
S5 C8 H8A 109.4 . .
C7 C8 H8B 109.4 . .
S5 C8 H8B 109.4 . .
H8A C8 H8B 108.0 . .
C10 C9 S5 113.2(7) . .
C10 C9 H9A 108.9 . .
S5 C9 H9A 108.9 . .
C10 C9 H9B 108.9 . .
S5 C9 H9B 108.9 . .
H9A C9 H9B 107.8 . .
C9 C10 S6 111.4(7) . .
C9 C10 H10A 109.3 . .
S6 C10 H10A 109.3 . .
C9 C10 H10B 109.3 . .
S6 C10 H10B 109.3 . .
H10A C10 H10B 108.0 . .
C12 C11 S6 112.8(8) . .
C12 C11 H11C 109.0 . .
S6 C11 H11C 109.0 . .
C12 C11 H11D 109.0 . .
S6 C11 H11D 109.0 . .
H11C C11 H11D 107.8 . .
C11 C12 S4 111.9(8) . .
C11 C12 H12A 109.2 . .
S4 C12 H12A 109.2 . .
C11 C12 H12B 109.2 . .
S4 C12 H12B 109.2 . .
H12A C12 H12B 107.9 . .
C14 C13 S7 113.6(8) . .
C14 C13 H13A 108.8 . .
S7 C13 H13A 108.8 . .
C14 C13 H13B 108.8 . .
S7 C13 H13B 108.8 . .
H13A C13 H13B 107.7 . .
C13 C14 S8 110.0(8) . .
C13 C14 H14A 109.7 . .
S8 C14 H14A 109.7 . .
C13 C14 H14B 109.7 . .
S8 C14 H14B 109.7 . .
H14A C14 H14B 108.2 . .
C16 C15 S8 116.7(9) . .
C16 C15 H15A 108.1 . .
S8 C15 H15A 108.1 . .
C16 C15 H15B 108.1 . .
S8 C15 H15B 108.1 . .
H15A C15 H15B 107.3 . .
C15 C16 S9 110.0(9) . .
C15 C16 H16A 109.7 . .
S9 C16 H16A 109.7 . .
C15 C16 H16B 109.7 . .
S9 C16 H16B 109.7 . .
H16A C16 H16B 108.2 . .
C18 C17 S9 112.4(9) . .
C18 C17 H17A 109.1 . .
S9 C17 H17A 109.1 . .
C18 C17 H17B 109.1 . .
S9 C17 H17B 109.1 . .
H17A C17 H17B 107.9 . .
C17 C18 S7 109.8(9) . .
C17 C18 H18A 109.7 . .
S7 C18 H18A 109.7 . .
C17 C18 H18B 109.7 . .
S7 C18 H18B 109.7 . .
H18A C18 H18B 108.2 . .
N1 C19 C23 115.7(9) . .
N1 C19 N2 128.9(9) . .
C23 C19 N2 115.3(9) . .
N3 C20 N2 130.2(10) . .
N3 C20 H20 114.9 . .
N2 C20 H20 114.9 . .
C23 C21 N3 124.3(10) . .
C23 C21 N4 105.8(9) . .
N3 C21 N4 129.9(10) . .
N5 C22 N4 112.2(10) . .
N5 C22 H22 123.9 . .
N4 C22 H22 123.9 . .
C21 C23 C19 122.1(10) . .
C21 C23 N5 110.4(10) . .
C19 C23 N5 127.3(10) . .
N8 C24 N7 130.5(10) . .
N8 C24 H24 114.8 . .
N7 C24 H24 114.8 . .
C27 C25 N8 124.3(10) . .
C27 C25 N9 106.1(10) . .
N8 C25 N9 129.6(10) . .
N10 C26 N9 114.3(10) . .
N10 C26 H26 122.9 . .
N9 C26 H26 122.9 . .
C25 C27 N10 112.1(10) . .
C25 C27 C28 123.6(11) . .
N10 C27 C28 124.4(10) . .
N6 C28 N7 132.2(10) . .
N6 C28 C27 115.1(10) . .
N7 C28 C27 112.6(10) . .
N11 C29 N12 131.4(10) . .
N11 C29 C33 114.9(9) . .
N12 C29 C33 113.7(9) . .
N13 C30 N12 130.9(10) . .
N13 C30 H30 114.6 . .
N12 C30 H30 114.6 . .
C33 C31 N13 126.5(10) . .
C33 C31 N14 105.4(10) . .
N13 C31 N14 128.1(10) . .
N15 C32 N14 113.4(9) . .
N15 C32 H32 123.3 . .
N14 C32 H32 123.3 . .
C31 C33 N15 113.9(10) . .
C31 C33 C29 122.0(10) . .
N15 C33 C29 124.0(10) . .
N14 C34 H34A 109.5 . .
N14 C34 H34B 109.5 . .
H34A C34 H34B 109.5 . .
N14 C34 H34C 109.5 . .
H34A C34 H34C 109.5 . .
H34B C34 H34C 109.5 . .
N9 C35 H35A 109.5 . .
N9 C35 H35B 109.5 . .
H35A C35 H35B 109.5 . .
N9 C35 H35C 109.5 . .
H35A C35 H35C 109.5 . .
H35B C35 H35C 109.5 . .
N4 C36 H36A 109.5 . .
N4 C36 H36B 109.5 . .
H36A C36 H36B 109.5 . .
N4 C36 H36C 109.5 . .
H36A C36 H36C 109.5 . .
H36B C36 H36C 109.5 . .
F4' P1 F5' 110.6(17) . .
F4' P1 F1 95.9(14) . .
F5' P1 F1 92.1(13) . .
F4' P1 F2 167.8(16) . .
F5' P1 F2 78.3(14) . .
F1 P1 F2 91.9(10) . .
F4' P1 F3 79.0(18) . .
F5' P1 F3 79.0(17) . .
F1 P1 F3 167.3(15) . .
F2 P1 F3 95.1(14) . .
F4' P1 F6 80.6(15) . .
F5' P1 F6 167.3(15) . .
F1 P1 F6 92.6(10) . .
F2 P1 F6 89.8(10) . .
F3 P1 F6 98.0(14) . .
F4' P1 F5 93.2(16) . .
F5' P1 F5 18.5(13) . .
F1 P1 F5 87.8(12) . .
F2 P1 F5 96.4(13) . .
F3 P1 F5 80.9(15) . .
F6 P1 F5 173.8(13) . .
F4' P1 F3' 88.2(16) . .
F5' P1 F3' 91.7(16) . .
F1 P1 F3' 173.0(13) . .
F2 P1 F3' 83.1(13) . .
F3 P1 F3' 19.6(12) . .
F6 P1 F3' 82.5(13) . .
F5 P1 F3' 97.7(14) . .
F4' P1 F4 15.0(17) . .
F5' P1 F4 99.3(17) . .
F1 P1 F4 86.6(13) . .
F2 P1 F4 177.2(15) . .
F3 P1 F4 85.9(16) . .
F6 P1 F4 92.7(14) . .
F5 P1 F4 81.1(15) . .
F3' P1 F4 98.5(15) . .
F12 P2 F11 90.1(7) . .
F12 P2 F10 89.9(6) . .
F11 P2 F10 90.8(5) . .
F12 P2 F7 90.0(5) . .
F11 P2 F7 90.9(5) . .
F10 P2 F7 178.3(5) . .
F12 P2 F9 178.6(6) . .
F11 P2 F9 91.3(7) . .
F10 P2 F9 90.1(6) . .
F7 P2 F9 90.0(5) . .
F12 P2 F8 89.7(5) . .
F11 P2 F8 179.4(5) . .
F10 P2 F8 89.8(5) . .
F7 P2 F8 88.6(4) . .
F9 P2 F8 88.9(5) . .
F13 P3 F14 89.5(3) . 2_655
F13 P3 F14 89.5(3) . .
F14 P3 F14 179.1(7) 2_655 .
F13 P3 F15 91.4(5) . .
F14 P3 F15 91.4(4) 2_655 .
F14 P3 F15 88.6(4) . .
F13 P3 F15 91.4(5) . 2_655
F14 P3 F15 88.6(4) 2_655 2_655
F14 P3 F15 91.4(4) . 2_655
F15 P3 F15 177.3(9) . 2_655
F13 P3 F16 180.000(3) . .
F14 P3 F16 90.5(3) 2_655 .
F14 P3 F16 90.5(3) . .
F15 P3 F16 88.6(5) . .
F15 P3 F16 88.6(5) 2_655 .
F22 P4 F17 89.9(4) . .
F22 P4 F17 89.9(4) . 2_656
F17 P4 F17 179.9(7) . 2_656
F22 P4 F18 180.000(2) . .
F17 P4 F18 90.1(4) . .
F17 P4 F18 90.1(4) 2_656 .
F22 P4 F19 89.7(4) . .
F17 P4 F19 89.6(4) . .
F17 P4 F19 90.4(4) 2_656 .
F18 P4 F19 90.3(4) . .
F22 P4 F19 89.7(4) . 2_656
F17 P4 F19 90.4(4) . 2_656
F17 P4 F19 89.6(4) 2_656 2_656
F18 P4 F19 90.3(4) . 2_656
F19 P4 F19 179.4(8) . 2_656
F23 P5 F23 47.9(16) . 2_756
F23 P5 F20 148.6(13) . .
F23 P5 F20 100.9(12) 2_756 .
F23 P5 F20 100.9(12) . 2_756
F23 P5 F20 148.6(13) 2_756 2_756
F20 P5 F20 110(2) . 2_756
F23 P5 F20' 158.1(11) . .
F23 P5 F20' 118.2(11) 2_756 .
F20 P5 F20' 23.5(10) . .
F20 P5 F20' 92.4(13) 2_756 .
F23 P5 F20' 118.2(11) . 2_756
F23 P5 F20' 158.1(11) 2_756 2_756
F20 P5 F20' 92.5(13) . 2_756
F20 P5 F20' 23.5(10) 2_756 2_756
F20' P5 F20' 80.0(16) . 2_756
F23 P5 F23' 79.3(13) . 2_756
F23 P5 F23' 35.0(9) 2_756 2_756
F20 P5 F23' 69.9(11) . 2_756
F20 P5 F23' 166.3(11) 2_756 2_756
F20' P5 F23' 83.7(11) . 2_756
F20' P5 F23' 162.3(12) 2_756 2_756
F23 P5 F23' 35.0(9) . .
F23 P5 F23' 79.3(13) 2_756 .
F20 P5 F23' 166.3(11) . .
F20 P5 F23' 69.9(11) 2_756 .
F20' P5 F23' 162.3(12) . .
F20' P5 F23' 83.7(11) 2_756 .
F23' P5 F23' 113.3(16) 2_756 .
F23 P5 F21 83.0(9) . .
F23 P5 F21 96.4(9) 2_756 .
F20 P5 F21 100.0(10) . .
F20 P5 F21 80.3(10) 2_756 .
F20' P5 F21 82.2(9) . .
F20' P5 F21 98.3(9) 2_756 .
F23' P5 F21 86.1(8) 2_756 .
F23' P5 F21 93.5(8) . .
F23 P5 F21 96.4(9) . 2_756
F23 P5 F21 83.0(9) 2_756 2_756
F20 P5 F21 80.3(10) . 2_756
F20 P5 F21 100.0(10) 2_756 2_756
F20' P5 F21 98.3(9) . 2_756
F20' P5 F21 82.2(9) 2_756 2_756
F23' P5 F21 93.5(8) 2_756 2_756
F23' P5 F21 86.1(8) . 2_756
F21 P5 F21 179.4(9) . 2_756
F23 F23 P5 66.0(8) 2_756 .

loop_
_geom_bond_atom_site_label_1
_geom_bond_atom_site_label_2
_geom_bond_distance
_geom_bond_site_symmetry_2
Ru1 N15 2.129(9) .
Ru1 N11 2.158(9) .
Ru1 N2 2.158(8) .
Ru1 S6 2.286(3) .
Ru1 S4 2.294(3) .
Ru1 S5 2.297(3) .
Ru2 N12 2.157(9) .
Ru2 N10 2.157(10) .
Ru2 N6 2.166(9) .
Ru2 S1 2.290(3) .
Ru2 S3 2.294(3) .
Ru2 S2 2.294(3) .
Ru3 N5 2.153(9) .
Ru3 N7 2.163(9) .
Ru3 N1 2.188(8) .
Ru3 S8 2.284(3) .
Ru3 S9 2.297(3) .
Ru3 S7 2.306(3) .
S1 C6 1.852(12) .
S1 C1 1.882(12) .
S2 C2 1.825(12) .
S2 C3 1.830(12) .
S3 C4 1.837(11) .
S3 C5 1.843(12) .
S4 C12 1.840(13) .
S4 C7 1.846(12) .
S5 C9 1.841(12) .
S5 C8 1.852(12) .
S6 C11 1.828(12) .
S6 C10 1.842(11) .
S7 C13 1.835(11) .
S7 C18 1.849(11) .
S8 C15 1.828(12) .
S8 C14 1.835(12) .
S9 C17 1.802(13) .
S9 C16 1.877(13) .
N1 C19 1.362(14) .
N1 H1 0.8800 .
N2 C20 1.371(14) .
N2 C19 1.391(12) .
N3 C20 1.309(15) .
N3 C21 1.361(14) .
N4 C22 1.369(14) .
N4 C21 1.406(14) .
N4 C36 1.452(15) .
N5 C22 1.312(15) .
N5 C23 1.391(13) .
N6 C28 1.304(15) .
N6 H6 0.8800 .
N7 C24 1.366(14) .
N7 C28 1.372(14) .
N8 C24 1.331(15) .
N8 C25 1.364(15) .
N9 C26 1.337(15) .
N9 C25 1.389(14) .
N9 C35 1.453(14) .
N10 C26 1.330(14) .
N10 C27 1.388(14) .
N11 C29 1.331(14) .
N11 H11 0.8800 .
N12 C30 1.370(14) .
N12 C29 1.385(13) .
N13 C30 1.340(14) .
N13 C31 1.349(15) .
N14 C32 1.376(14) .
N14 C31 1.404(14) .
N14 C34 1.436(15) .
N15 C32 1.338(14) .
N15 C33 1.388(14) .
C1 C2 1.493(18) .
C1 H1C 0.9900 .
C1 H1D 0.9900 .
C2 H2A 0.9900 .
C2 H2B 0.9900 .
C3 C4 1.516(16) .
C3 H3A 0.9900 .
C3 H3B 0.9900 .
C4 H4A 0.9900 .
C4 H4B 0.9900 .
C5 C6 1.514(16) .
C5 H5A 0.9900 .
C5 H5B 0.9900 .
C6 H6C 0.9900 .
C6 H6D 0.9900 .
C7 C8 1.490(17) .
C7 H7A 0.9900 .
C7 H7B 0.9900 .
C8 H8A 0.9900 .
C8 H8B 0.9900 .
C9 C10 1.524(16) .
C9 H9A 0.9900 .
C9 H9B 0.9900 .
C10 H10A 0.9900 .
C10 H10B 0.9900 .
C11 C12 1.529(17) .
C11 H11C 0.9900 .
C11 H11D 0.9900 .
C12 H12A 0.9900 .
C12 H12B 0.9900 .
C13 C14 1.540(16) .
C13 H13A 0.9900 .
C13 H13B 0.9900 .
C14 H14A 0.9900 .
C14 H14B 0.9900 .
C15 C16 1.493(19) .
C15 H15A 0.9900 .
C15 H15B 0.9900 .
C16 H16A 0.9900 .
C16 H16B 0.9900 .
C17 C18 1.528(17) .
C17 H17A 0.9900 .
C17 H17B 0.9900 .
C18 H18A 0.9900 .
C18 H18B 0.9900 .
C19 C23 1.372(16) .
C20 H20 0.9500 .
C21 C23 1.356(15) .
C22 H22 0.9500 .
C24 H24 0.9500 .
C25 C27 1.334(16) .
C26 H26 0.9500 .
C27 C28 1.430(14) .
C29 C33 1.422(15) .
C30 H30 0.9500 .
C31 C33 1.332(16) .
C32 H32 0.9500 .
C34 H34A 0.9800 .
C34 H34B 0.9800 .
C34 H34C 0.9800 .
C35 H35A 0.9800 .
C35 H35B 0.9800 .
C35 H35C 0.9800 .
C36 H36A 0.9800 .
C36 H36B 0.9800 .
C36 H36C 0.9800 .
P1 F4' 1.49(3) .
P1 F5' 1.52(3) .
P1 F1 1.575(16) .
P1 F2 1.596(18) .
P1 F3 1.60(3) .
P1 F6 1.619(19) .
P1 F5 1.66(3) .
P1 F3' 1.67(3) .
P1 F4 1.68(3) .
P2 F12 1.597(10) .
P2 F11 1.599(10) .
P2 F10 1.601(9) .
P2 F7 1.605(8) .
P2 F9 1.606(10) .
P2 F8 1.608(8) .
P3 F13 1.595(13) .
P3 F14 1.598(8) 2_655
P3 F14 1.598(8) .
P3 F15 1.598(9) .
P3 F15 1.598(9) 2_655
P3 F16 1.631(12) .
P4 F22 1.587(13) .
P4 F17 1.598(8) .
P4 F17 1.598(8) 2_656
P4 F18 1.604(12) .
P4 F19 1.611(8) .
P4 F19 1.611(8) 2_656
P5 F23 1.612(10) .
P5 F23 1.612(10) 2_756
P5 F20 1.612(10) .
P5 F20 1.612(10) 2_756
P5 F20' 1.614(9) .
P5 F20' 1.614(9) 2_756
P5 F23' 1.615(9) 2_756
P5 F23' 1.615(10) .
P5 F21 1.623(11) .
P5 F21 1.624(11) 2_756
F23 F23 1.31(4) 2_756
